data_1553887
loop_
_publ_author_name
'Sun, Deli'
'Zhang, Ronghua'

_publ_section_title
;
 Transition-metal-free, visible-light-induced oxidative cross-coupling for
 constructing \b-acetylamino acrylosulfones from sodium sulfinates and
 enamides
;
_journal_issue 1
_journal_name_full 'Organic Chemistry Frontiers'
_journal_page_first 92
_journal_paper_doi 10.1039/C7QO00729A
_journal_volume 5
_journal_year 2018
_chemical_formula_sum 'C18 H17 N O3 S'
_chemical_formula_weight 327.38
_space_group_crystal_system monoclinic
_space_group_IT_number 14
_space_group_name_Hall '-P 2ybc'
_space_group_name_H-M_alt 'P 1 21/c 1'
_atom_sites_solution_hydrogens geom
_audit_creation_method SHELXL-2014/7
_audit_update_record
;
2017-05-09 deposited with the CCDC.
2017-09-22 downloaded from the CCDC.
;
_cell_angle_alpha 90
_cell_angle_beta 91.367(2)
_cell_angle_gamma 90
_cell_formula_units_Z 4
_cell_length_a 17.5580(12)
_cell_length_b 9.3310(6)
_cell_length_c 9.8891(6)
_cell_measurement_reflns_used 9852
_cell_measurement_temperature 296(2)
_cell_measurement_theta_max 27.40
_cell_measurement_theta_min 3.01
_cell_volume 1619.71(18)
_computing_cell_refinement 'Bruker SAINT'
_computing_data_collection 'Bruker APEX3'
_computing_data_reduction 'Bruker SAINT'
_computing_molecular_graphics 'Bruker SHELXTL'
_computing_publication_material 'Bruker SHELXTL'
_computing_structure_refinement 'SHELXL-2014/7 (Sheldrick, 2014)'
_computing_structure_solution 'SHELXS-97 (Sheldrick 2008)'
_diffrn_ambient_temperature 296(2)
_diffrn_measured_fraction_theta_full 0.999
_diffrn_measured_fraction_theta_max 0.998
_diffrn_measurement_device_type 'Bruker APEX-III CMOS'
_diffrn_measurement_method '\f and \w scans'
_diffrn_radiation_type MoK\a
_diffrn_radiation_wavelength 0.71073
_diffrn_reflns_av_R_equivalents 0.0388
_diffrn_reflns_av_unetI/netI 0.0256
_diffrn_reflns_Laue_measured_fraction_full 0.999
_diffrn_reflns_Laue_measured_fraction_max 0.998
_diffrn_reflns_limit_h_max 22
_diffrn_reflns_limit_h_min -22
_diffrn_reflns_limit_k_max 12
_diffrn_reflns_limit_k_min -12
_diffrn_reflns_limit_l_max 12
_diffrn_reflns_limit_l_min -12
_diffrn_reflns_number 31427
_diffrn_reflns_point_group_measured_fraction_full 0.999
_diffrn_reflns_point_group_measured_fraction_max 0.998
_diffrn_reflns_theta_full 25.242
_diffrn_reflns_theta_max 27.523
_diffrn_reflns_theta_min 3.002
_exptl_absorpt_coefficient_mu 0.214
_exptl_absorpt_correction_type multi-scan
_exptl_absorpt_process_details sadabs
_exptl_crystal_colour colourless
_exptl_crystal_density_diffrn 1.343
_exptl_crystal_description block
_exptl_crystal_F_000 688
_exptl_crystal_size_max 0.330
_exptl_crystal_size_mid 0.210
_exptl_crystal_size_min 0.160
_exptl_transmission_factor_max 0.7452
_exptl_transmission_factor_min 0.6791
_refine_diff_density_max 0.290
_refine_diff_density_min -0.390
_refine_diff_density_rms 0.058
_refine_ls_extinction_method none
_refine_ls_goodness_of_fit_ref 1.048
_refine_ls_hydrogen_treatment constr
_refine_ls_matrix_type full
_refine_ls_number_parameters 209
_refine_ls_number_reflns 3719
_refine_ls_number_restraints 0
_refine_ls_restrained_S_all 1.048
_refine_ls_R_factor_all 0.0670
_refine_ls_R_factor_gt 0.0466
_refine_ls_shift/su_max 0.001
_refine_ls_shift/su_mean 0.000
_refine_ls_structure_factor_coef Fsqd
_refine_ls_weighting_details 'w=1/[\s^2^(Fo^2^)+(0.0614P)^2^+0.7110P] where P=(Fo^2^+2Fc^2^)/3'
_refine_ls_weighting_scheme calc
_refine_ls_wR_factor_gt 0.1158
_refine_ls_wR_factor_ref 0.1264
_reflns_Friedel_coverage 0.000
_reflns_number_gt 2888
_reflns_number_total 3719
_reflns_threshold_expression 'I > 2\s(I)'
_cod_data_source_file c7qo00729a2.cif
_cod_data_source_block mo_170508aa
_cod_original_sg_symbol_H-M 'P 21/c'
_cod_database_code 1553887
_shelx_shelxl_version_number 2014/7
_shelx_space_group_comment
; 
The symmetry employed for this shelxl refinement is uniquely defined 
by the following loop, which should always be used as a source of 
symmetry information in preference to the above space-group names. 
They are only intended as comments. 
;
_shelx_estimated_absorpt_t_min 0.933
_shelx_estimated_absorpt_t_max 0.967

loop_
_space_group_symop_operation_xyz
'x, y, z'
'-x, y+1/2, -z+1/2'
'-x, -y, -z'
'x, -y-1/2, z-1/2'

loop_
_atom_site_label
_atom_site_type_symbol
_atom_site_fract_x
_atom_site_fract_y
_atom_site_fract_z
_atom_site_U_iso_or_equiv
_atom_site_adp_type
_atom_site_occupancy
_atom_site_site_symmetry_order
_atom_site_calc_flag
_atom_site_refinement_flags_posn
_atom_site_refinement_flags_adp
S1 S 0.65246(2) 0.34747(5) 0.43346(5) 0.03471(15) Uani 1 1 d . .
C1 C 0.83833(11) 0.5349(2) 0.62499(17) 0.0344(4) Uani 1 1 d . .
O1 O 0.85517(9) 0.21291(17) 0.69956(13) 0.0505(4) Uani 1 1 d . .
N1 N 0.82845(8) 0.30890(17) 0.49522(14) 0.0327(4) Uani 1 1 d . .
H1 H 0.8332 0.3007 0.4092 0.039 Uiso 1 1 calc R U
O2 O 0.69127(8) 0.22640(14) 0.37777(15) 0.0463(4) Uani 1 1 d . .
C2 C 0.91740(12) 0.5346(2) 0.6175(2) 0.0471(5) Uani 1 1 d . .
H2 H 0.9414 0.4662 0.5650 0.057 Uiso 1 1 calc R U
O3 O 0.58950(8) 0.32299(17) 0.52063(15) 0.0499(4) Uani 1 1 d . .
C3 C 0.96036(15) 0.6354(3) 0.6877(3) 0.0646(7) Uani 1 1 d . .
H3 H 1.0132 0.6350 0.6819 0.078 Uiso 1 1 calc R U
C6 C 0.80230(13) 0.6374(2) 0.70515(19) 0.0430(5) Uani 1 1 d . .
C5 C 0.84683(16) 0.7376(3) 0.7742(3) 0.0639(7) Uani 1 1 d . .
H5 H 0.8236 0.8067 0.8270 0.077 Uiso 1 1 calc R U
C4 C 0.92534(17) 0.7361(3) 0.7656(3) 0.0750(8) Uani 1 1 d . .
H4 H 0.9544 0.8035 0.8129 0.090 Uiso 1 1 calc R U
C8 C 0.68164(12) 0.5953(2) 0.5766(2) 0.0451(5) Uani 1 1 d . .
H8A H 0.6272 0.5820 0.5851 0.054 Uiso 1 1 calc R U
H8B H 0.6898 0.6737 0.5142 0.054 Uiso 1 1 calc R U
C7 C 0.71725(13) 0.6316(2) 0.7138(2) 0.0498(5) Uani 1 1 d . .
H7A H 0.6983 0.7236 0.7441 0.060 Uiso 1 1 calc R U
H7B H 0.7030 0.5596 0.7793 0.060 Uiso 1 1 calc R U
C9 C 0.71703(10) 0.45995(19) 0.52266(17) 0.0323(4) Uani 1 1 d . .
C10 C 0.79103(10) 0.43110(19) 0.54678(16) 0.0292(4) Uani 1 1 d . .
C11 C 0.85691(10) 0.2048(2) 0.57692(18) 0.0346(4) Uani 1 1 d . .
C12 C 0.89050(15) 0.0790(3) 0.5046(2) 0.0626(7) Uani 1 1 d . .
H12A H 0.8822 0.0901 0.4089 0.094 Uiso 1 1 calc R U
H12B H 0.8666 -0.0076 0.5342 0.094 Uiso 1 1 calc R U
H12C H 0.9442 0.0743 0.5246 0.094 Uiso 1 1 calc R U
C13 C 0.61893(10) 0.4560(2) 0.29837(19) 0.0354(4) Uani 1 1 d . .
C14 C 0.65746(13) 0.4588(2) 0.1799(2) 0.0478(5) Uani 1 1 d . .
H14 H 0.7029 0.4088 0.1712 0.057 Uiso 1 1 calc R U
C15 C 0.62676(17) 0.5386(3) 0.0725(2) 0.0617(7) Uani 1 1 d . .
H15 H 0.6516 0.5404 -0.0095 0.074 Uiso 1 1 calc R U
C16 C 0.56078(15) 0.6140(2) 0.0860(3) 0.0595(7) Uani 1 1 d . .
H16 H 0.5412 0.6669 0.0134 0.071 Uiso 1 1 calc R U
C17 C 0.52348(14) 0.6125(3) 0.2049(3) 0.0656(7) Uani 1 1 d . .
H17 H 0.4789 0.6653 0.2139 0.079 Uiso 1 1 calc R U
C18 C 0.55175(12) 0.5327(3) 0.3119(2) 0.0548(6) Uani 1 1 d . .
H18 H 0.5260 0.5302 0.3930 0.066 Uiso 1 1 calc R U

loop_
_atom_site_aniso_label
_atom_site_aniso_U_11
_atom_site_aniso_U_22
_atom_site_aniso_U_33
_atom_site_aniso_U_23
_atom_site_aniso_U_13
_atom_site_aniso_U_12
S1 0.0289(2) 0.0341(3) 0.0410(3) 0.00191(19) -0.00253(18) -0.00028(18)
C1 0.0384(10) 0.0379(10) 0.0267(9) 0.0026(7) -0.0057(7) -0.0018(8)
O1 0.0640(10) 0.0599(10) 0.0276(7) 0.0048(6) 0.0018(6) 0.0160(8)
N1 0.0321(8) 0.0438(9) 0.0221(7) -0.0040(6) -0.0012(6) 0.0101(7)
O2 0.0440(8) 0.0347(7) 0.0598(9) -0.0077(6) -0.0072(7) 0.0021(6)
C2 0.0415(11) 0.0570(13) 0.0425(11) 0.0021(10) -0.0072(9) -0.0069(10)
O3 0.0358(7) 0.0584(9) 0.0557(9) 0.0145(7) 0.0061(6) -0.0030(7)
C3 0.0528(14) 0.0745(18) 0.0656(16) 0.0051(14) -0.0174(12) -0.0217(13)
C6 0.0582(13) 0.0385(10) 0.0318(10) -0.0003(8) -0.0079(9) 0.0019(9)
C5 0.089(2) 0.0472(13) 0.0548(14) -0.0147(11) -0.0161(13) -0.0009(13)
C4 0.087(2) 0.0616(16) 0.0750(18) -0.0079(14) -0.0279(16) -0.0269(15)
C8 0.0413(11) 0.0430(11) 0.0511(12) -0.0078(9) -0.0012(9) 0.0124(9)
C7 0.0621(14) 0.0463(12) 0.0411(11) -0.0108(9) 0.0052(10) 0.0135(10)
C9 0.0326(9) 0.0329(9) 0.0313(9) -0.0025(7) -0.0014(7) 0.0024(7)
C10 0.0323(9) 0.0337(9) 0.0217(8) 0.0015(7) 0.0007(7) 0.0033(7)
C11 0.0306(9) 0.0413(10) 0.0317(10) -0.0011(8) -0.0005(7) 0.0061(8)
C12 0.0809(18) 0.0550(14) 0.0519(14) -0.0079(11) -0.0023(12) 0.0297(13)
C13 0.0341(10) 0.0342(10) 0.0375(10) -0.0003(8) -0.0066(8) -0.0036(8)
C14 0.0597(14) 0.0397(11) 0.0442(12) -0.0053(9) 0.0073(10) 0.0003(10)
C15 0.098(2) 0.0485(13) 0.0385(12) -0.0005(10) 0.0096(12) -0.0096(14)
C16 0.0786(18) 0.0435(13) 0.0551(14) 0.0084(11) -0.0255(13) -0.0090(12)
C17 0.0501(14) 0.0735(17) 0.0725(18) 0.0200(14) -0.0126(12) 0.0104(12)
C18 0.0379(11) 0.0719(16) 0.0546(13) 0.0135(12) 0.0008(10) 0.0100(11)

loop_
_atom_type_symbol
_atom_type_description
_atom_type_scat_dispersion_real
_atom_type_scat_dispersion_imag
_atom_type_scat_source
C C 0.0033 0.0016 'International Tables Vol C Tables 4.2.6.8 and 6.1.1.4'
H H 0.0000 0.0000 'International Tables Vol C Tables 4.2.6.8 and 6.1.1.4'
N N 0.0061 0.0033 'International Tables Vol C Tables 4.2.6.8 and 6.1.1.4'
O O 0.0106 0.0060 'International Tables Vol C Tables 4.2.6.8 and 6.1.1.4'
S S 0.1246 0.1234 'International Tables Vol C Tables 4.2.6.8 and 6.1.1.4'

loop_
_geom_angle_atom_site_label_1
_geom_angle_atom_site_label_2
_geom_angle_atom_site_label_3
_geom_angle
O2 S1 O3 118.96(9)
O2 S1 C9 110.76(8)
O3 S1 C9 106.79(9)
O2 S1 C13 108.29(9)
O3 S1 C13 107.32(9)
C9 S1 C13 103.62(8)
C2 C1 C6 119.68(18)
C2 C1 C10 121.22(18)
C6 C1 C10 119.08(17)
C11 N1 C10 122.09(14)
C11 N1 H1 119.0
C10 N1 H1 119.0
C3 C2 C1 120.3(2)
C3 C2 H2 119.8
C1 C2 H2 119.8
C4 C3 C2 120.1(2)
C4 C3 H3 119.9
C2 C3 H3 119.9
C5 C6 C1 118.8(2)
C5 C6 C7 123.1(2)
C1 C6 C7 118.12(18)
C4 C5 C6 120.9(2)
C4 C5 H5 119.6
C6 C5 H5 119.6
C3 C4 C5 120.2(2)
C3 C4 H4 119.9
C5 C4 H4 119.9
C9 C8 C7 109.75(16)
C9 C8 H8A 109.7
C7 C8 H8A 109.7
C9 C8 H8B 109.7
C7 C8 H8B 109.7
H8A C8 H8B 108.2
C6 C7 C8 110.27(17)
C6 C7 H7A 109.6
C8 C7 H7A 109.6
C6 C7 H7B 109.6
C8 C7 H7B 109.6
H7A C7 H7B 108.1
C10 C9 C8 120.62(16)
C10 C9 S1 125.22(14)
C8 C9 S1 114.13(13)
C9 C10 N1 123.53(16)
C9 C10 C1 119.33(16)
N1 C10 C1 117.06(15)
O1 C11 N1 122.24(17)
O1 C11 C12 122.88(18)
N1 C11 C12 114.88(16)
C11 C12 H12A 109.5
C11 C12 H12B 109.5
H12A C12 H12B 109.5
C11 C12 H12C 109.5
H12A C12 H12C 109.5
H12B C12 H12C 109.5
C14 C13 C18 120.81(19)
C14 C13 S1 119.73(16)
C18 C13 S1 119.40(16)
C13 C14 C15 118.2(2)
C13 C14 H14 120.9
C15 C14 H14 120.9
C16 C15 C14 120.9(2)
C16 C15 H15 119.5
C14 C15 H15 119.5
C17 C16 C15 120.5(2)
C17 C16 H16 119.8
C15 C16 H16 119.8
C16 C17 C18 119.9(2)
C16 C17 H17 120.1
C18 C17 H17 120.1
C17 C18 C13 119.7(2)
C17 C18 H18 120.2
C13 C18 H18 120.2

loop_
_geom_bond_atom_site_label_1
_geom_bond_atom_site_label_2
_geom_bond_distance
S1 O2 1.4359(14)
S1 O3 1.4363(15)
S1 C9 1.7656(18)
S1 C13 1.7664(19)
C1 C2 1.392(3)
C1 C6 1.403(3)
C1 C10 1.481(2)
O1 C11 1.216(2)
N1 C11 1.352(2)
N1 C10 1.417(2)
N1 H1 0.8600
C2 C3 1.383(3)
C2 H2 0.9300
C3 C4 1.370(4)
C3 H3 0.9300
C6 C5 1.388(3)
C6 C7 1.499(3)
C5 C4 1.383(4)
C5 H5 0.9300
C4 H4 0.9300
C8 C9 1.511(3)
C8 C7 1.518(3)
C8 H8A 0.9700
C8 H8B 0.9700
C7 H7A 0.9700
C7 H7B 0.9700
C9 C10 1.343(2)
C11 C12 1.502(3)
C12 H12A 0.9600
C12 H12B 0.9600
C12 H12C 0.9600
C13 C14 1.367(3)
C13 C18 1.389(3)
C14 C15 1.395(3)
C14 H14 0.9300
C15 C16 1.365(4)
C15 H15 0.9300
C16 C17 1.359(4)
C16 H16 0.9300
C17 C18 1.377(3)
C17 H17 0.9300
C18 H18 0.9300

loop_
_geom_hbond_atom_site_label_D
_geom_hbond_atom_site_label_H
_geom_hbond_atom_site_label_A
_geom_hbond_distance_DH
_geom_hbond_distance_HA
_geom_hbond_distance_DA
_geom_hbond_angle_DHA
_geom_hbond_site_symmetry_A
N1 H1 O1 0.86 2.12 2.9791(19) 174.8 4_565

loop_
_geom_torsion_atom_site_label_1
_geom_torsion_atom_site_label_2
_geom_torsion_atom_site_label_3
_geom_torsion_atom_site_label_4
_geom_torsion
C6 C1 C2 C3 -0.5(3)
C10 C1 C2 C3 177.79(19)
C1 C2 C3 C4 0.3(4)
C2 C1 C6 C5 0.7(3)
C10 C1 C6 C5 -177.66(18)
C2 C1 C6 C7 -178.29(19)
C10 C1 C6 C7 3.4(3)
C1 C6 C5 C4 -0.6(4)
C7 C6 C5 C4 178.3(2)
C2 C3 C4 C5 -0.2(4)
C6 C5 C4 C3 0.4(4)
C5 C6 C7 C8 141.6(2)
C1 C6 C7 C8 -39.5(3)
C9 C8 C7 C6 53.4(2)
C7 C8 C9 C10 -35.2(3)
C7 C8 C9 S1 143.07(16)
O2 S1 C9 C10 -5.78(19)
O3 S1 C9 C10 125.15(17)
C13 S1 C9 C10 -121.70(17)
O2 S1 C9 C8 176.09(14)
O3 S1 C9 C8 -52.97(16)
C13 S1 C9 C8 60.18(16)
C8 C9 C10 N1 -177.66(16)
S1 C9 C10 N1 4.3(3)
C8 C9 C10 C1 -1.1(3)
S1 C9 C10 C1 -179.14(13)
C11 N1 C10 C9 -115.1(2)
C11 N1 C10 C1 68.3(2)
C2 C1 C10 C9 -159.66(18)
C6 C1 C10 C9 18.7(3)
C2 C1 C10 N1 17.1(2)
C6 C1 C10 N1 -164.58(16)
C10 N1 C11 O1 -3.4(3)
C10 N1 C11 C12 176.50(18)
O2 S1 C13 C14 -29.33(18)
O3 S1 C13 C14 -158.91(16)
C9 S1 C13 C14 88.32(17)
O2 S1 C13 C18 147.84(17)
O3 S1 C13 C18 18.3(2)
C9 S1 C13 C18 -94.51(18)
C18 C13 C14 C15 -1.1(3)
S1 C13 C14 C15 176.02(16)
C13 C14 C15 C16 1.2(3)
C14 C15 C16 C17 -0.2(4)
C15 C16 C17 C18 -0.9(4)
C16 C17 C18 C13 1.0(4)
C14 C13 C18 C17 0.0(3)
S1 C13 C18 C17 -177.10(19)
